data_8101348
loop_
_publ_author_name
'Kaizer, J\'ozsef'
'Kup\'an, \'Ad\'am'
'Pap, J\'ozsef'
'Speier, G\'abor'
'R\'eglier, Marius'
'Michel, Giorgi'

_publ_section_title
;
Crystal structure of [3,3'-iminobis(N,N-dimethylpropylamine)] (flavonolato)
zinc(II) perchlorate, [Zn(fla)(idpaH)]ClO~4~
;
_journal_issue 4
_journal_name_full 'Zeitschrift f\"ur Kristallographie - New Crystal Structures'
_journal_page_first 571
_journal_page_last 572
_journal_volume 215
_journal_year 2000
_chemical_formula_moiety 'C25 H34 Cl N3 O7 Zn '
_chemical_formula_structural '[Zn(fla) (idpaH)] Cl O4'
_chemical_formula_sum 'C25 H34 Cl N3 O7 Zn'
_chemical_formula_weight 589.384
_space_group_IT_number 2
_symmetry_cell_setting triclinic
_symmetry_space_group_name_Hall '-P 1'
_symmetry_space_group_name_H-M 'P -1'
_cell_angle_alpha 95.278(2)
_cell_angle_beta 90.593(2)
_cell_angle_gamma 101.721(2)
_cell_formula_units_Z 2
_cell_length_a 9.1974(3)
_cell_length_b 11.7178(5)
_cell_length_c 12.8801(6)
_cell_measurement_temperature 298
_cell_volume 1352.8(6)
_exptl_crystal_density_diffrn 1.447
_refine_diff_density_rms 0.05
_refine_ls_goodness_of_fit_gt 1.379
_reflns_d_resolution_high 0.63
_reflns_d_resolution_low 1.85
_cod_depositor_comments
;
The following automatic conversions were performed:
'_symmetry_cell_setting' value 'Triclinic' changed to 'triclinic'
according to '/home/saulius/struct/CIF-dictionaries/cif_core.dic'
dictionary named 'cif_core.dic' version 2.4.1 from 2010-06-29.

Automatic conversion script
Id: cif_fix_enum 1527 2010-12-29 10:47:43Z saulius 
;
_cod_original_formula_sum 'C25 H34 Cl N3 O7 Zn '
_cod_database_code 8101348

loop_
_symmetry_equiv_pos_as_xyz
+X,+Y,+Z
-X,-Y,-Z

loop_
_atom_site_label
_atom_site_fract_x
_atom_site_fract_y
_atom_site_fract_z
_atom_site_U_iso_or_equiv
_atom_site_occupancy
_atom_site_adp_type
Zn1 0.228900(10) 0.73550 0.30940 0.03612(2) 1.00 Uani
Cl1 0.35340(2) 0.213400(10) 0.370800(10) 0.05671(8) 1.00 Uani
O1 0.09660(4) 0.80300(3) 0.19770(3) 0.0544(2) 1.00 Uani
O2 0.10720(4) 0.58790(3) 0.24170(2) 0.0482(2) 1.00 Uani
O3 -0.20210(4) 0.53020(3) 0.05450(2) 0.0479(2) 1.00 Uani
O4 0.27360(10) 0.29700(7) 0.34440(10) 0.1322(7) 0.70 Uani
O5 0.48050(10) 0.2265(2) 0.31860(10) 0.1740(10) 0.70 Uani
O6 0.3727(2) 0.2071(2) 0.47280(7) 0.1790(10) 0.70 Uani
O7 0.25660(8) 0.11220(5) 0.32770(6) 0.1493(5) 1.00 Uani
O8 0.3135(3) 0.2904(2) 0.4533(2) 0.134(2) 0.30 Uani
O9 0.4314(5) 0.2963(2) 0.3092(2) 0.139(2) 0.30 Uani
O10 0.4664(2) 0.1702(2) 0.4248(2) 0.0930(10) 0.30 Uani
N1 0.35060(4) 0.64250(3) 0.40020(3) 0.0388(2) 1.00 Uani
N2 0.42840(5) 0.81940(3) 0.24250(3) 0.0444(2) 1.00 Uani
N3 0.12380(4) 0.79930(3) 0.44030(3) 0.0451(2) 1.00 Uani
C1 0.00480(5) 0.71980(4) 0.15090(3) 0.0428(3) 1.00 Uani
C2 -0.10520(5) 0.73730(4) 0.07640(3) 0.0442(3) 1.00 Uani
C3 -0.11460(6) 0.84850(5) 0.04830(4) 0.0569(3) 1.00 Uani
C4 -0.21970(7) 0.85970(6) -0.02430(5) 0.0679(4) 1.00 Uani
C5 -0.31690(7) 0.76110(7) -0.07010(4) 0.0689(4) 1.00 Uani
C6 -0.31090(6) 0.65130(5) -0.04380(4) 0.0564(3) 1.00 Uani
C7 -0.20300(5) 0.64110(5) 0.03020(3) 0.0461(3) 1.00 Uani
C8 -0.09880(5) 0.51060(4) 0.12540(3) 0.0395(2) 1.00 Uani
C9 -0.12300(5) 0.38610(4) 0.14200(3) 0.0399(2) 1.00 Uani
C10 -0.25630(6) 0.31090(5) 0.11020(5) 0.0618(3) 1.00 Uani
C11 -0.28080(7) 0.19420(5) 0.12710(5) 0.0729(4) 1.00 Uani
C12 -0.17240(7) 0.14990(5) 0.17410(5) 0.0616(3) 1.00 Uani
C13 -0.03960(6) 0.22230(5) 0.20490(4) 0.0530(3) 1.00 Uani
C14 -0.01390(5) 0.34030(4) 0.19000(4) 0.0448(3) 1.00 Uani
C15 0.00560(5) 0.60110(4) 0.17310(3) 0.0391(2) 1.00 Uani
C16 0.50410(7) 0.72570(5) 0.19790(4) 0.0640(3) 1.00 Uani
C17 0.55470(7) 0.65100(5) 0.27490(5) 0.0667(4) 1.00 Uani
C18 0.43500(6) 0.57330(5) 0.32990(4) 0.0557(3) 1.00 Uani
C19 0.24870(6) 0.56530(4) 0.46490(4) 0.0511(3) 1.00 Uani
C20 0.17230(6) 0.63500(5) 0.54390(4) 0.0564(3) 1.00 Uani
C21 0.06110(6) 0.69770(5) 0.50010(4) 0.0551(3) 1.00 Uani
C22 0.40000(7) 0.88670(6) 0.15510(5) 0.0771(4) 1.00 Uani
C23 0.52820(7) 0.90220(5) 0.31830(5) 0.0635(3) 1.00 Uani
C24 0.22470(7) 0.89040(5) 0.50890(4) 0.0615(3) 1.00 Uani
C25 -0.00360(7) 0.85050(6) 0.40910(5) 0.0753(4) 1.00 Uani
H1 0.41650 0.69730 0.44590 0.05790 1.00 Uiso
H3 -0.05280 0.91720 0.07960 0.07680 1.00 Uiso
H4 -0.23160 0.93590 -0.04310 0.08870 1.00 Uiso
H5 -0.39160 0.77170 -0.12200 0.08950 1.00 Uiso
H6 -0.38170 0.58220 -0.07340 0.07560 1.00 Uiso
H10 -0.33300 0.34180 0.07620 0.08010 1.00 Uiso
H11 -0.37460 0.14320 0.10600 0.09010 1.00 Uiso
H12 -0.18980 0.06840 0.18520 0.07980 1.00 Uiso
H13 0.03460 0.19040 0.23760 0.07230 1.00 Uiso
H14 0.07750 0.39010 0.21230 0.06350 1.00 Uiso
H16A 0.58340 0.76370 0.16080 0.08270 1.00 Uiso
H16B 0.43010 0.67570 0.14950 0.08270 1.00 Uiso
H17A 0.61110 0.70540 0.32640 0.08650 1.00 Uiso
H17B 0.61240 0.60450 0.23770 0.08650 1.00 Uiso
H18A 0.36390 0.52680 0.27820 0.07550 1.00 Uiso
H18B 0.47550 0.52280 0.37010 0.07550 1.00 Uiso
H19A 0.30180 0.51860 0.50010 0.07030 1.00 Uiso
H19B 0.17180 0.51520 0.41940 0.07030 1.00 Uiso
H20A 0.24700 0.69200 0.58020 0.07480 1.00 Uiso
H20B 0.12240 0.58140 0.59140 0.07480 1.00 Uiso
H21A -0.00980 0.64310 0.45310 0.07360 1.00 Uiso
H21B 0.00340 0.72760 0.55610 0.07360 1.00 Uiso
H22A 0.33050 0.83620 0.10380 0.09590 1.00 Uiso
H22B 0.48740 0.91760 0.12390 0.09590 1.00 Uiso
H22C 0.34940 0.95000 0.18110 0.09590 1.00 Uiso
H23A 0.54500 0.86170 0.37630 0.08070 1.00 Uiso
H23B 0.47630 0.96530 0.34260 0.08070 1.00 Uiso
H23C 0.61420 0.93300 0.28540 0.08070 1.00 Uiso
H24A 0.30410 0.85970 0.53000 0.07920 1.00 Uiso
H24B 0.16840 0.91230 0.56950 0.07920 1.00 Uiso
H24C 0.25370 0.95790 0.47190 0.07920 1.00 Uiso
H25A -0.07520 0.79320 0.36430 0.09540 1.00 Uiso
H25B 0.02700 0.91820 0.37270 0.09540 1.00 Uiso
H25C -0.05830 0.87270 0.47030 0.09540 1.00 Uiso

loop_
_atom_site_aniso_label
_atom_site_aniso_U_11
_atom_site_aniso_U_22
_atom_site_aniso_U_33
_atom_site_aniso_U_12
_atom_site_aniso_U_13
_atom_site_aniso_U_23
Zn1 0.03440(3) 0.03320(3) 0.03780(3) 0.00350(2) -.00590(2) -.00010(2)
Cl1 0.05800(9) 0.05370(8) 0.05630(8) 0.01420(7) -.00810(6) 0.00900(6)
O1 0.0551(2) 0.0418(2) 0.0625(2) 0.0048(2) -.0185(2) 0.0050(2)
O2 0.0480(2) 0.0388(2) 0.0542(2) 0.0071(2) -.0235(2) -.0013(2)
O3 0.0402(2) 0.0584(2) 0.0416(2) 0.0113(2) -.01390(10) -.0058(2)
O4 0.1203(8) 0.0709(5) 0.2050(10) 0.0496(5) -.0370(8) 0.0061(6)
O5 0.0639(6) 0.313(2) 0.1400(10) 0.0530(10) 0.0394(6) 0.0410(10)
O6 0.1780(10) 0.275(2) 0.0531(6) -.0670(10) -.0438(7) 0.0552(9)
O7 0.1662(6) 0.0731(3) 0.1938(6) -.0029(4) -.1066(5) 0.0005(4)
O8 0.182(2) 0.0990(10) 0.123(2) 0.079(2) 0.077(2) 0.0010(10)
O9 0.277(4) 0.0460(10) 0.0810(10) 0.002(2) 0.039(2) 0.0320(9)
O10 0.0780(10) 0.0710(10) 0.128(2) 0.0310(10) -.0670(10) -.0090(10)
N1 0.0358(2) 0.0346(2) 0.0431(2) 0.0034(2) -.0037(2) 0.0029(2)
N2 0.0455(3) 0.0459(2) 0.0384(2) 0.0038(2) 0.0018(2) 0.0060(2)
N3 0.0416(3) 0.0397(2) 0.0511(2) 0.0077(2) 0.0023(2) -.0017(2)
C1 0.0411(3) 0.0450(3) 0.0398(3) 0.0085(2) -.0018(2) 0.0024(2)
C2 0.0403(3) 0.0564(3) 0.0353(3) 0.0165(3) 0.0016(2) 0.0086(2)
C3 0.0506(3) 0.0650(3) 0.0546(3) 0.0180(3) 0.0040(2) 0.0176(3)
C4 0.0578(4) 0.0832(4) 0.0651(4) 0.0310(3) 0.0082(3) 0.0336(3)
C5 0.0519(4) 0.1133(5) 0.0432(3) 0.0376(4) 0.0032(3) 0.0234(3)
C6 0.0409(3) 0.0861(4) 0.0398(3) 0.0200(3) -.0059(2) 0.0024(3)
C7 0.0405(3) 0.0645(3) 0.0323(2) 0.0187(3) 0.0010(2) 0.0037(2)
C8 0.0334(3) 0.0491(3) 0.0333(2) 0.0101(2) -.0058(2) -.0048(2)
C9 0.0364(3) 0.0438(3) 0.0358(2) 0.0059(2) 0.0005(2) -.0069(2)
C10 0.0438(3) 0.0554(3) 0.0811(4) 0.0024(3) -.0168(3) 0.0016(3)
C11 0.0536(4) 0.0541(3) 0.1026(5) -.0091(3) -.0160(3) -.0004(3)
C12 0.0634(4) 0.0439(3) 0.0722(4) 0.0020(3) 0.0053(3) 0.0011(3)
C13 0.0543(3) 0.0510(3) 0.0515(3) 0.0160(3) 0.0008(2) 0.0006(2)
C14 0.0375(3) 0.0483(3) 0.0447(3) 0.0059(2) -.0011(2) -.0050(2)
C15 0.0373(3) 0.0427(3) 0.0351(2) 0.0108(2) -.0070(2) -.0025(2)
C16 0.0630(4) 0.0661(4) 0.0591(3) 0.0107(3) 0.0206(3) 0.0039(3)
C17 0.0569(4) 0.0658(4) 0.0768(4) 0.0266(3) 0.0177(3) 0.0029(3)
C18 0.0542(3) 0.0465(3) 0.0659(3) 0.0210(3) 0.0023(3) 0.0061(3)
C19 0.0549(3) 0.0407(3) 0.0551(3) 0.0043(3) -.0004(2) 0.0168(2)
C20 0.0621(4) 0.0534(3) 0.0488(3) -.0017(3) 0.0098(3) 0.0133(2)
C21 0.0479(3) 0.0544(3) 0.0585(3) 0.0030(3) 0.0139(3) 0.0027(3)
C22 0.0753(5) 0.0862(5) 0.0663(4) 0.0049(4) 0.0067(3) 0.0413(3)
C23 0.0554(4) 0.0559(3) 0.0707(4) -.0119(3) -.0004(3) 0.0023(3)
C24 0.0738(4) 0.0447(3) 0.0591(3) 0.0015(3) 0.0045(3) -.0103(3)
C25 0.0596(4) 0.0768(4) 0.0899(5) 0.0368(3) 0.0092(3) 0.0008(3)

loop_
_geom_bond_atom_site_label_1
_geom_bond_atom_site_label_2
_geom_bond_distance
_geom_bond_site_symmetry_1
_geom_bond_site_symmetry_2
_geom_bond_publ_flag
Zn1 O1 2.1780(10) . . ?
Zn1 O2 1.9800(10) . . ?
Zn1 N1 2.1240(10) . . ?
Zn1 N2 2.1290(10) . . ?
Zn1 N3 2.1050(10) . . ?
Cl1 O4 1.4000(10) . . ?
Cl1 O5 1.3440(10) . . ?
Cl1 O6 1.3350(10) . . ?
Cl1 O7 1.3960(10) . . ?
Cl1 O8 1.429(2) . . ?
Cl1 O9 1.399(2) . . ?
Cl1 O10 1.444(2) . . ?
O1 C1 1.2540(10) . . ?
O2 C15 1.3200(10) . . ?
O3 C7 1.3660(10) . . ?
O3 C8 1.3780(10) . . ?
O4 O7 2.1290(10) . . ?
O4 O8 1.459(3) . . ?
O4 O9 1.526(4) . . ?
O5 O10 1.568(3) . . ?
O6 O8 1.253(3) . . ?
O6 O10 1.194(3) . . ?
O8 O9 2.159(4) . . ?
O8 O10 2.195(3) . . ?
N1 C18 1.4870(10) . . ?
N1 C19 1.4840(10) . . ?
N2 C16 1.4910(10) . . ?
N2 C22 1.4840(10) . . ?
N2 C23 1.4770(10) . . ?
N3 C21 1.4980(10) . . ?
N3 C24 1.4790(10) . . ?
N3 C25 1.4880(10) . . ?
C1 C2 1.4450(10) . . ?
C1 C15 1.4480(10) . . ?
C2 C3 1.4030(10) . . ?
C2 C7 1.3740(10) . . ?
C3 C4 1.3710(10) . . ?
C4 C5 1.3880(10) . . ?
C5 C6 1.3710(10) . . ?
C6 C7 1.3990(10) . . ?
C8 C9 1.4670(10) . . ?
C8 C15 1.3700(10) . . ?
C9 C10 1.3900(10) . . ?
C9 C14 1.3940(10) . . ?
C10 C11 1.3780(10) . . ?
C11 C12 1.3730(10) . . ?
C12 C13 1.3700(10) . . ?
C13 C14 1.3870(10) . . ?
C16 C17 1.5110(10) . . ?
C17 C18 1.5070(10) . . ?
C19 C20 1.5140(10) . . ?
C20 C21 1.5080(10) . . ?
N1 H18A 1.9990(10) . . ?
N1 H18B 1.9990(10) . . ?
N1 H19A 2.0140(10) . . ?
N1 H19B 2.0170(10) . . ?
N2 H16A 1.9620(10) . . ?
N2 H16B 1.9770(10) . . ?
N2 H22A 2.0370(10) . . ?
N2 H22B 2.0110(10) . . ?
N2 H22C 2.0400(10) . . ?
N2 H23A 1.9880(10) . . ?
N2 H23B 2.0140(10) . . ?
N2 H23C 1.9790(10) . . ?
N3 H21A 2.0090(10) . . ?
N3 H21B 2.0120(10) . . ?
N3 H24A 1.9800(10) . . ?
N3 H24B 2.0130(10) . . ?
N3 H24C 1.9980(10) . . ?
N3 H25A 2.0510(10) . . ?
N3 H25B 2.0490(10) . . ?
N3 H25C 2.0570(10) . . ?
C2 H3 2.0620(10) . . ?
C3 H4 2.0570(10) . . ?
C4 H3 1.9930(10) . . ?
C4 H5 2.0500(10) . . ?
C5 H4 2.0350(10) . . ?
C5 H6 2.0550(10) . . ?
C6 H5 2.0550(10) . . ?
C7 H6 2.0690(10) . . ?
C9 H10 2.0480(10) . . ?
C9 H14 2.0360(10) . . ?
C10 H11 2.0390(10) . . ?
C11 H10 2.0470(10) . . ?
C11 H12 2.0310(10) . . ?
C12 H11 2.0320(10) . . ?
C12 H13 2.0120(10) . . ?
C13 H12 2.0300(10) . . ?
C13 H14 2.0340(10) . . ?
C14 H13 2.0430(10) . . ?
C16 H17A 1.9740(10) . . ?
C16 H17B 1.9930(10) . . ?
C17 H16A 2.0480(10) . . ?
C17 H16B 2.0460(10) . . ?
C17 H18A 2.0440(10) . . ?
C17 H18B 2.0500(10) . . ?
C18 H1 2.0190(10) . . ?
C18 H17A 2.0050(10) . . ?
C18 H17B 2.0210(10) . . ?
C19 H1 1.9850(10) . . ?
C19 H20A 2.0040(10) . . ?
C19 H20B 2.0280(10) . . ?
C20 H19A 2.0320(10) . . ?
C20 H19B 2.0320(10) . . ?
C20 H21A 2.0560(10) . . ?
C20 H21B 2.0670(10) . . ?
C21 H20A 2.0040(10) . . ?
C21 H20B 2.0370(10) . . ?
